data_7103290
loop_
_publ_author_name
'Galindo, Miguel A'
'Houlton, Andrew'
'Clegg, William'
'Harrington, Ross W'
'Dobado, Jos\'e'
'Santoyo-Gonzalez, Francisco'
'Linares, Fatima'
'Romero, M Angustias'
'Navarro, Jorge A R'

_publ_section_title
;
 Electrochemically and photochemically active Palladium(II) heterotopic
 metallacalix[3]arenes.
;
_journal_issue 32
_journal_name_full 'Chemical communications (Cambridge, England)'
_journal_page_first 3735
_journal_page_last 3737
_journal_paper_doi 10.1039/b805705b
_journal_year 2008
_chemical_formula_moiety 'C16 H12 Fe N2 O, H2 O, C H4 O'
_chemical_formula_sum 'C17 H18 Fe N2 O3'
_chemical_formula_weight 354.18
_chemical_name_systematic
;
?
;
_space_group_IT_number 2
_symmetry_cell_setting triclinic
_symmetry_space_group_name_Hall '-P 1'
_symmetry_space_group_name_H-M 'P -1'
_atom_sites_solution_hydrogens geom
_atom_sites_solution_primary direct
_atom_sites_solution_secondary difmap
_audit_creation_method SHELXL-97
_cell_angle_alpha 78.772(7)
_cell_angle_beta 77.213(6)
_cell_angle_gamma 77.793(6)
_cell_formula_units_Z 2
_cell_length_a 6.022(4)
_cell_length_b 9.912(6)
_cell_length_c 12.964(8)
_cell_measurement_reflns_used 2048
_cell_measurement_temperature 120(2)
_cell_measurement_theta_max 26.4
_cell_measurement_theta_min 2.3
_cell_volume 728.6(8)
_computing_cell_refinement 'Bruker SAINT'
_computing_data_collection 'Bruker APEX2'
_computing_data_reduction 'Bruker SAINT'
_computing_molecular_graphics 'Bruker SHELXTL'
_computing_publication_material 'Bruker SHELXTL and local programs'
_computing_structure_refinement 'Bruker SHELXTL'
_computing_structure_solution 'Bruker SHELXTL'
_diffrn_ambient_temperature 120(2)
_diffrn_measured_fraction_theta_full 0.993
_diffrn_measured_fraction_theta_max 0.993
_diffrn_measurement_device_type 'Bruker APEX2 CCD diffractometer'
_diffrn_measurement_method 'thin-slice \w scans'
_diffrn_radiation_monochromator 'silicon 111'
_diffrn_radiation_source 'Daresbury SRS station 9.8'
_diffrn_radiation_type synchrotron
_diffrn_radiation_wavelength 0.6751
_diffrn_reflns_av_R_equivalents 0.0447
_diffrn_reflns_av_sigmaI/netI 0.0644
_diffrn_reflns_limit_h_max 6
_diffrn_reflns_limit_h_min -6
_diffrn_reflns_limit_k_max 11
_diffrn_reflns_limit_k_min -11
_diffrn_reflns_limit_l_max 14
_diffrn_reflns_limit_l_min -14
_diffrn_reflns_number 4781
_diffrn_reflns_theta_full 22.49
_diffrn_reflns_theta_max 22.49
_diffrn_reflns_theta_min 2.35
_diffrn_standards_decay_% 5
_diffrn_standards_number 0
_exptl_absorpt_coefficient_mu 1.052
_exptl_absorpt_correction_T_max 0.980
_exptl_absorpt_correction_T_min 0.820
_exptl_absorpt_correction_type multi-scan
_exptl_absorpt_process_details SADABS
_exptl_crystal_colour orange
_exptl_crystal_density_diffrn 1.614
_exptl_crystal_density_method 'not measured'
_exptl_crystal_description needle
_exptl_crystal_F_000 368
_exptl_crystal_size_max 0.20
_exptl_crystal_size_mid 0.03
_exptl_crystal_size_min 0.02
_refine_diff_density_max 1.357
_refine_diff_density_min -0.886
_refine_diff_density_rms 0.143
_refine_ls_extinction_coef 0.018(12)
_refine_ls_extinction_expression Fc^*^=kFc[1+0.001xFc^2^\l^3^/sin(2\q)]^-1/4^
_refine_ls_extinction_method SHELXL
_refine_ls_goodness_of_fit_ref 1.071
_refine_ls_hydrogen_treatment mixed
_refine_ls_matrix_type full
_refine_ls_number_parameters 194
_refine_ls_number_reflns 2205
_refine_ls_number_restraints 1
_refine_ls_restrained_S_all 1.071
_refine_ls_R_factor_all 0.0869
_refine_ls_R_factor_gt 0.0751
_refine_ls_shift/su_max 0.000
_refine_ls_shift/su_mean 0.000
_refine_ls_structure_factor_coef Fsqd
_refine_ls_weighting_details 'calc w=1/[\s^2^(Fo^2^)+(0.1336P)^2^+1.4426P] where P=(Fo^2^+2Fc^2^)/3'
_refine_ls_weighting_scheme calc
_refine_ls_wR_factor_gt 0.2007
_refine_ls_wR_factor_ref 0.2078
_reflns_number_gt 1792
_reflns_number_total 2205
_reflns_threshold_expression I>2\s(I)
_cod_data_source_file b805705b.txt
_cod_data_source_block 2b
_cod_database_code 7103290

loop_
_symmetry_equiv_pos_as_xyz
'x, y, z'
'-x, -y, -z'

loop_
_atom_site_label
_atom_site_type_symbol
_atom_site_fract_x
_atom_site_fract_y
_atom_site_fract_z
_atom_site_U_iso_or_equiv
_atom_site_adp_type
_atom_site_occupancy
_atom_site_symmetry_multiplicity
_atom_site_calc_flag
_atom_site_refinement_flags
_atom_site_disorder_assembly
_atom_site_disorder_group
N1 N 0.5169(8) 0.4029(5) 0.7210(4) 0.0255(12) Uani 1 1 d . . .
C2 C 0.3449(10) 0.4060(7) 0.8075(5) 0.0283(14) Uani 1 1 d . . .
O2 O 0.3706(7) 0.4229(5) 0.8964(4) 0.0328(11) Uani 1 1 d . . .
N3 N 0.1278(8) 0.3908(5) 0.7962(4) 0.0251(12) Uani 1 1 d D . .
H3 H 0.023(9) 0.393(7) 0.855(3) 0.030 Uiso 1 1 d D . .
C4 C 0.0819(10) 0.3752(6) 0.7040(5) 0.0266(14) Uani 1 1 d . . .
H4 H -0.0711 0.3695 0.6995 0.032 Uiso 1 1 calc R . .
C5 C 0.2539(10) 0.3675(6) 0.6157(5) 0.0255(14) Uani 1 1 d . . .
C6 C 0.4730(10) 0.3838(6) 0.6299(5) 0.0243(13) Uani 1 1 d . . .
H6 H 0.5966 0.3808 0.5699 0.029 Uiso 1 1 calc R . .
C7 C 0.2137(10) 0.3448(7) 0.5158(5) 0.0273(14) Uani 1 1 d . . .
C8 C 0.1764(10) 0.3234(6) 0.4347(5) 0.0262(14) Uani 1 1 d . . .
C9 C 0.1280(10) 0.3002(6) 0.3373(5) 0.0237(13) Uani 1 1 d . . .
C10 C 0.2768(10) 0.3122(7) 0.2357(5) 0.0275(14) Uani 1 1 d . . .
H10 H 0.4263 0.3365 0.2209 0.033 Uiso 1 1 calc R . .
C11 C 0.1634(11) 0.2816(7) 0.1594(5) 0.0284(14) Uani 1 1 d . . .
H11 H 0.2237 0.2827 0.0851 0.034 Uiso 1 1 calc R . .
C12 C -0.0550(11) 0.2494(7) 0.2140(5) 0.0286(14) Uani 1 1 d . . .
H12 H -0.1662 0.2251 0.1824 0.034 Uiso 1 1 calc R . .
C13 C -0.0794(10) 0.2596(6) 0.3243(5) 0.0277(14) Uani 1 1 d . . .
H13 H -0.2086 0.2427 0.3792 0.033 Uiso 1 1 calc R . .
C14 C 0.3377(12) -0.0379(7) 0.3909(6) 0.0367(16) Uani 1 1 d . . .
H14 H 0.3504 -0.0257 0.4601 0.044 Uiso 1 1 calc R . .
C15 C 0.5062(12) -0.0202(7) 0.2971(6) 0.0436(19) Uani 1 1 d . . .
H15 H 0.6524 0.0049 0.2921 0.052 Uiso 1 1 calc R . .
C16 C 0.4182(14) -0.0467(8) 0.2114(6) 0.049(2) Uani 1 1 d . . .
H16 H 0.4933 -0.0421 0.1385 0.059 Uiso 1 1 calc R . .
C17 C 0.1951(13) -0.0814(7) 0.2562(7) 0.046(2) Uani 1 1 d . . .
H17 H 0.0947 -0.1043 0.2176 0.055 Uiso 1 1 calc R . .
C18 C 0.1488(12) -0.0764(7) 0.3651(6) 0.0402(17) Uani 1 1 d . . .
H18 H 0.0121 -0.0958 0.4138 0.048 Uiso 1 1 calc R . .
Fe Fe 0.20383(14) 0.11483(9) 0.27950(7) 0.0258(4) Uani 1 1 d . . .
O19 O -0.2234(7) 0.3696(5) 0.9694(3) 0.0321(11) Uani 1 1 d . . .
H19A H -0.3483 0.3856 0.9468 0.048 Uiso 1 1 d R . .
H19B H -0.2669 0.4312 1.0093 0.048 Uiso 1 1 d R . .

loop_
_atom_site_aniso_label
_atom_site_aniso_U_11
_atom_site_aniso_U_22
_atom_site_aniso_U_33
_atom_site_aniso_U_23
_atom_site_aniso_U_13
_atom_site_aniso_U_12
N1 0.011(2) 0.039(3) 0.030(3) -0.001(2) -0.011(2) -0.008(2)
C2 0.017(3) 0.036(4) 0.031(4) 0.002(3) -0.010(3) -0.006(3)
O2 0.018(2) 0.053(3) 0.035(3) -0.008(2) -0.0137(19) -0.012(2)
N3 0.010(2) 0.039(3) 0.029(3) -0.004(2) -0.007(2) -0.008(2)
C4 0.015(3) 0.028(3) 0.041(4) -0.001(3) -0.017(3) -0.006(2)
C5 0.017(3) 0.029(3) 0.035(3) -0.004(3) -0.015(3) -0.005(2)
C6 0.011(3) 0.032(3) 0.030(3) -0.002(3) -0.008(2) -0.004(2)
C7 0.013(3) 0.039(4) 0.034(4) -0.002(3) -0.011(3) -0.009(3)
C8 0.013(3) 0.030(3) 0.038(4) -0.001(3) -0.013(3) -0.005(2)
C9 0.016(3) 0.031(3) 0.027(3) -0.002(2) -0.015(2) -0.002(2)
C10 0.017(3) 0.031(3) 0.037(4) 0.000(3) -0.012(3) -0.007(2)
C11 0.025(3) 0.034(4) 0.029(3) -0.001(3) -0.013(3) -0.006(3)
C12 0.024(3) 0.036(4) 0.031(3) -0.004(3) -0.016(3) -0.006(3)
C13 0.016(3) 0.030(3) 0.039(4) 0.002(3) -0.014(3) -0.005(2)
C14 0.038(4) 0.035(4) 0.039(4) -0.001(3) -0.022(3) 0.000(3)
C15 0.020(3) 0.039(4) 0.068(5) 0.001(4) -0.007(3) -0.006(3)
C16 0.051(5) 0.047(5) 0.039(4) -0.007(3) 0.000(4) 0.006(4)
C17 0.038(4) 0.030(4) 0.078(6) -0.003(4) -0.033(4) -0.008(3)
C18 0.027(4) 0.038(4) 0.053(5) 0.003(3) -0.010(3) -0.009(3)
Fe 0.0138(6) 0.0347(7) 0.0326(6) -0.0020(4) -0.0122(4) -0.0069(4)
O19 0.014(2) 0.054(3) 0.032(2) -0.006(2) -0.0109(18) -0.0082(19)

loop_
_atom_type_symbol
_atom_type_description
_atom_type_scat_dispersion_real
_atom_type_scat_dispersion_imag
_atom_type_scat_source
C C 0.0033 0.0016 'International Tables Vol C Tables 4.2.6.8 and 6.1.1.4'
H H 0.0000 0.0000 'International Tables Vol C Tables 4.2.6.8 and 6.1.1.4'
N N 0.0061 0.0033 'International Tables Vol C Tables 4.2.6.8 and 6.1.1.4'
O O 0.0106 0.0060 'International Tables Vol C Tables 4.2.6.8 and 6.1.1.4'
Fe Fe 0.3463 0.8444 'International Tables Vol C Tables 4.2.6.8 and 6.1.1.4'

loop_
_geom_angle_atom_site_label_1
_geom_angle_atom_site_label_2
_geom_angle_atom_site_label_3
_geom_angle
_geom_angle_site_symmetry_1
_geom_angle_site_symmetry_3
_geom_angle_publ_flag
C2 N1 C6 118.9(5) . . ?
N1 C2 O2 123.3(5) . . ?
N1 C2 N3 118.2(5) . . ?
O2 C2 N3 118.5(5) . . ?
C2 N3 H3 114(5) . . ?
C2 N3 C4 123.0(5) . . ?
H3 N3 C4 123(5) . . ?
N3 C4 H4 119.9 . . ?
N3 C4 C5 120.2(5) . . ?
H4 C4 C5 119.9 . . ?
C4 C5 C6 115.3(5) . . ?
C4 C5 C7 121.9(5) . . ?
C6 C5 C7 122.8(6) . . ?
N1 C6 C5 124.3(5) . . ?
N1 C6 H6 117.8 . . ?
C5 C6 H6 117.8 . . ?
C5 C7 C8 178.2(6) . . ?
C7 C8 C9 178.8(6) . . ?
C8 C9 C10 125.9(5) . . ?
C8 C9 C13 126.4(6) . . ?
C8 C9 Fe 126.4(4) . . ?
C10 C9 C13 107.7(5) . . ?
C10 C9 Fe 69.6(3) . . ?
C13 C9 Fe 69.1(4) . . ?
C9 C10 H10 125.8 . . ?
C9 C10 C11 108.3(5) . . ?
C9 C10 Fe 69.8(3) . . ?
H10 C10 C11 125.8 . . ?
H10 C10 Fe 126.0 . . ?
C11 C10 Fe 70.0(4) . . ?
C10 C11 H11 126.0 . . ?
C10 C11 C12 108.1(6) . . ?
C10 C11 Fe 69.2(4) . . ?
H11 C11 C12 126.0 . . ?
H11 C11 Fe 126.8 . . ?
C12 C11 Fe 69.6(4) . . ?
C11 C12 H12 125.8 . . ?
C11 C12 C13 108.4(5) . . ?
C11 C12 Fe 69.9(4) . . ?
H12 C12 C13 125.8 . . ?
H12 C12 Fe 126.7 . . ?
C13 C12 Fe 69.2(3) . . ?
C9 C13 C12 107.5(5) . . ?
C9 C13 H13 126.3 . . ?
C9 C13 Fe 69.5(3) . . ?
C12 C13 H13 126.3 . . ?
C12 C13 Fe 69.9(4) . . ?
H13 C13 Fe 125.9 . . ?
H14 C14 C15 125.7 . . ?
H14 C14 C18 125.7 . . ?
H14 C14 Fe 125.4 . . ?
C15 C14 C18 108.7(6) . . ?
C15 C14 Fe 70.0(4) . . ?
C18 C14 Fe 70.5(4) . . ?
C14 C15 H15 126.2 . . ?
C14 C15 C16 107.7(6) . . ?
C14 C15 Fe 69.7(4) . . ?
H15 C15 C16 126.2 . . ?
H15 C15 Fe 126.2 . . ?
C16 C15 Fe 69.6(4) . . ?
C15 C16 H16 126.7 . . ?
C15 C16 C17 106.6(7) . . ?
C15 C16 Fe 69.8(4) . . ?
H16 C16 C17 126.7 . . ?
H16 C16 Fe 125.7 . . ?
C17 C16 Fe 69.4(4) . . ?
C16 C17 H17 125.6 . . ?
C16 C17 C18 108.8(7) . . ?
C16 C17 Fe 69.8(4) . . ?
H17 C17 C18 125.6 . . ?
H17 C17 Fe 125.5 . . ?
C18 C17 Fe 70.8(4) . . ?
C14 C18 C17 108.2(6) . . ?
C14 C18 H18 125.9 . . ?
C14 C18 Fe 69.6(4) . . ?
C17 C18 H18 125.9 . . ?
C17 C18 Fe 69.6(4) . . ?
H18 C18 Fe 126.4 . . ?
C9 Fe C10 40.7(2) . . ?
C9 Fe C11 68.6(2) . . ?
C9 Fe C12 68.9(2) . . ?
C9 Fe C13 41.4(2) . . ?
C9 Fe C14 108.5(3) . . ?
C9 Fe C15 120.4(3) . . ?
C9 Fe C16 154.9(3) . . ?
C9 Fe C17 162.8(3) . . ?
C9 Fe C18 126.4(3) . . ?
C10 Fe C11 40.8(2) . . ?
C10 Fe C12 68.6(2) . . ?
C10 Fe C13 69.0(2) . . ?
C10 Fe C14 126.5(3) . . ?
C10 Fe C15 108.0(3) . . ?
C10 Fe C16 120.0(3) . . ?
C10 Fe C17 155.4(3) . . ?
C10 Fe C18 163.4(3) . . ?
C11 Fe C12 40.5(3) . . ?
C11 Fe C13 68.7(3) . . ?
C11 Fe C14 163.4(3) . . ?
C11 Fe C15 125.9(3) . . ?
C11 Fe C16 107.3(3) . . ?
C11 Fe C17 120.5(3) . . ?
C11 Fe C18 154.8(3) . . ?
C12 Fe C13 40.8(3) . . ?
C12 Fe C14 155.2(3) . . ?
C12 Fe C15 162.6(3) . . ?
C12 Fe C16 125.1(3) . . ?
C12 Fe C17 107.7(3) . . ?
C12 Fe C18 120.6(3) . . ?
C13 Fe C14 120.7(3) . . ?
C13 Fe C15 155.5(3) . . ?
C13 Fe C16 162.3(3) . . ?
C13 Fe C17 125.1(3) . . ?
C13 Fe C18 108.0(3) . . ?
C14 Fe C15 40.3(3) . . ?
C14 Fe C16 67.9(3) . . ?
C14 Fe C17 67.1(3) . . ?
C14 Fe C18 39.9(3) . . ?
C15 Fe C16 40.6(3) . . ?
C15 Fe C17 67.9(3) . . ?
C15 Fe C18 67.5(3) . . ?
C16 Fe C17 40.9(3) . . ?
C16 Fe C18 67.8(3) . . ?
C17 Fe C18 39.6(3) . . ?
H19A O19 H19B 94.2 . . ?

loop_
_geom_bond_atom_site_label_1
_geom_bond_atom_site_label_2
_geom_bond_distance
_geom_bond_site_symmetry_2
_geom_bond_publ_flag
N1 C2 1.348(8) . ?
N1 C6 1.321(8) . ?
C2 O2 1.244(8) . ?
C2 N3 1.389(8) . ?
N3 H3 0.88(2) . ?
N3 C4 1.329(8) . ?
C4 H4 0.950 . ?
C4 C5 1.366(9) . ?
C5 C6 1.418(8) . ?
C5 C7 1.436(9) . ?
C6 H6 0.950 . ?
C7 C8 1.189(9) . ?
C8 C9 1.427(8) . ?
C9 C10 1.419(9) . ?
C9 C13 1.444(8) . ?
C9 Fe 2.043(6) . ?
C10 H10 0.950 . ?
C10 C11 1.427(9) . ?
C10 Fe 2.041(6) . ?
C11 H11 0.950 . ?
C11 C12 1.418(9) . ?
C11 Fe 2.052(6) . ?
C12 H12 0.950 . ?
C12 C13 1.426(9) . ?
C12 Fe 2.048(6) . ?
C13 H13 0.950 . ?
C13 Fe 2.039(6) . ?
C14 H14 0.950 . ?
C14 C15 1.408(10) . ?
C14 C18 1.398(10) . ?
C14 Fe 2.043(6) . ?
C15 H15 0.950 . ?
C15 C16 1.420(11) . ?
C15 Fe 2.048(7) . ?
C16 H16 0.950 . ?
C16 C17 1.426(11) . ?
C16 Fe 2.044(8) . ?
C17 H17 0.950 . ?
C17 C18 1.386(11) . ?
C17 Fe 2.039(7) . ?
C18 H18 0.950 . ?
C18 Fe 2.054(7) . ?
O19 H19A 0.840 . ?
O19 H19B 0.8399 . ?

loop_
_geom_hbond_atom_site_label_D
_geom_hbond_atom_site_label_H
_geom_hbond_atom_site_label_A
_geom_hbond_distance_DH
_geom_hbond_distance_HA
_geom_hbond_distance_DA
_geom_hbond_angle_DHA
_geom_hbond_site_symmetry_A
N3 H3 O19 0.88(2) 1.87(3) 2.731(6) 168(7) .
O19 H19A O2 0.84 1.89 2.726(6) 179.6 1_455
O19 H19B O2 0.84 1.99 2.826(7) 179.8 2_567

loop_
_geom_torsion_atom_site_label_1
_geom_torsion_atom_site_label_2
_geom_torsion_atom_site_label_3
_geom_torsion_atom_site_label_4
_geom_torsion
_geom_torsion_site_symmetry_1
_geom_torsion_site_symmetry_2
_geom_torsion_site_symmetry_3
_geom_torsion_site_symmetry_4
_geom_torsion_publ_flag
C6 N1 C2 O2 179.7(6) . . . . ?
C6 N1 C2 N3 -0.8(9) . . . . ?
N1 C2 N3 C4 -0.9(9) . . . . ?
O2 C2 N3 C4 178.5(6) . . . . ?
C2 N3 C4 C5 2.9(9) . . . . ?
N3 C4 C5 C6 -2.9(9) . . . . ?
N3 C4 C5 C7 177.3(5) . . . . ?
C2 N1 C6 C5 0.7(9) . . . . ?
C4 C5 C6 N1 1.2(9) . . . . ?
C7 C5 C6 N1 -179.0(6) . . . . ?
C8 C9 C10 C11 -179.5(6) . . . . ?
C8 C9 C10 Fe 120.8(6) . . . . ?
C13 C9 C10 C11 0.8(7) . . . . ?
C13 C9 C10 Fe -58.8(4) . . . . ?
Fe C9 C10 C11 59.6(4) . . . . ?
C9 C10 C11 C12 -0.5(7) . . . . ?
C9 C10 C11 Fe -59.5(4) . . . . ?
Fe C10 C11 C12 58.9(4) . . . . ?
C10 C11 C12 C13 0.0(7) . . . . ?
C10 C11 C12 Fe -58.6(4) . . . . ?
Fe C11 C12 C13 58.7(4) . . . . ?
C11 C12 C13 C9 0.5(7) . . . . ?
C11 C12 C13 Fe -59.1(4) . . . . ?
Fe C12 C13 C9 59.6(4) . . . . ?
C8 C9 C13 C12 179.5(6) . . . . ?
C8 C9 C13 Fe -120.6(6) . . . . ?
C10 C9 C13 C12 -0.8(7) . . . . ?
C10 C9 C13 Fe 59.1(4) . . . . ?
Fe C9 C13 C12 -59.9(4) . . . . ?
C18 C14 C15 C16 0.7(8) . . . . ?
C18 C14 C15 Fe 60.1(5) . . . . ?
Fe C14 C15 C16 -59.4(5) . . . . ?
C14 C15 C16 C17 -0.4(8) . . . . ?
C14 C15 C16 Fe 59.5(5) . . . . ?
Fe C15 C16 C17 -59.9(5) . . . . ?
C15 C16 C17 C18 0.0(8) . . . . ?
C15 C16 C17 Fe 60.2(5) . . . . ?
Fe C16 C17 C18 -60.2(5) . . . . ?
C16 C17 C18 C14 0.5(8) . . . . ?
C16 C17 C18 Fe 59.6(5) . . . . ?
Fe C17 C18 C14 -59.1(5) . . . . ?
C15 C14 C18 C17 -0.7(8) . . . . ?
C15 C14 C18 Fe -59.9(5) . . . . ?
Fe C14 C18 C17 59.1(5) . . . . ?
C9 C13 Fe C10 -37.5(3) . . . . ?
C9 C13 Fe C11 -81.4(4) . . . . ?
C9 C13 Fe C12 -118.5(5) . . . . ?
C9 C13 Fe C14 83.4(4) . . . . ?
C9 C13 Fe C15 50.1(8) . . . . ?
C9 C13 Fe C16 -161.5(9) . . . . ?
C9 C13 Fe C17 165.5(4) . . . . ?
C9 C13 Fe C18 125.2(4) . . . . ?
C12 C13 Fe C9 118.5(5) . . . . ?
C12 C13 Fe C10 81.1(4) . . . . ?
C12 C13 Fe C11 37.1(4) . . . . ?
C12 C13 Fe C14 -158.1(4) . . . . ?
C12 C13 Fe C15 168.6(6) . . . . ?
C12 C13 Fe C16 -43.0(11) . . . . ?
C12 C13 Fe C17 -75.9(5) . . . . ?
C12 C13 Fe C18 -116.3(4) . . . . ?
C9 C10 Fe C11 119.4(5) . . . . ?
C9 C10 Fe C12 82.1(4) . . . . ?
C9 C10 Fe C13 38.2(3) . . . . ?
C9 C10 Fe C14 -75.2(4) . . . . ?
C9 C10 Fe C15 -116.0(4) . . . . ?
C9 C10 Fe C16 -158.8(4) . . . . ?
C9 C10 Fe C17 168.0(6) . . . . ?
C9 C10 Fe C18 -44.5(10) . . . . ?
C11 C10 Fe C9 -119.4(5) . . . . ?
C11 C10 Fe C12 -37.3(4) . . . . ?
C11 C10 Fe C13 -81.2(4) . . . . ?
C11 C10 Fe C14 165.4(4) . . . . ?
C11 C10 Fe C15 124.6(4) . . . . ?
C11 C10 Fe C16 81.9(5) . . . . ?
C11 C10 Fe C17 48.6(8) . . . . ?
C11 C10 Fe C18 -163.9(8) . . . . ?
C16 C17 Fe C9 -160.7(7) . . . . ?
C16 C17 Fe C10 46.5(8) . . . . ?
C16 C17 Fe C11 81.2(5) . . . . ?
C16 C17 Fe C12 123.6(5) . . . . ?
C16 C17 Fe C13 165.4(4) . . . . ?
C16 C17 Fe C14 -82.3(5) . . . . ?
C16 C17 Fe C15 -38.5(5) . . . . ?
C16 C17 Fe C18 -119.5(6) . . . . ?
C18 C17 Fe C9 -41.2(10) . . . . ?
C18 C17 Fe C10 166.1(5) . . . . ?
C18 C17 Fe C11 -159.2(4) . . . . ?
C18 C17 Fe C12 -116.9(4) . . . . ?
C18 C17 Fe C13 -75.1(5) . . . . ?
C18 C17 Fe C14 37.3(4) . . . . ?
C18 C17 Fe C15 81.0(5) . . . . ?
C18 C17 Fe C16 119.5(6) . . . . ?
C8 C9 Fe C10 -120.2(6) . . . . ?
C8 C9 Fe C11 -157.9(6) . . . . ?
C8 C9 Fe C12 158.5(6) . . . . ?
C8 C9 Fe C13 120.5(7) . . . . ?
C8 C9 Fe C14 4.7(6) . . . . ?
C8 C9 Fe C15 -37.9(6) . . . . ?
C8 C9 Fe C16 -72.6(9) . . . . ?
C8 C9 Fe C17 76.8(10) . . . . ?
C8 C9 Fe C18 45.4(6) . . . . ?
C10 C9 Fe C11 -37.7(3) . . . . ?
C10 C9 Fe C12 -81.3(4) . . . . ?
C10 C9 Fe C13 -119.3(5) . . . . ?
C10 C9 Fe C14 124.9(4) . . . . ?
C10 C9 Fe C15 82.3(4) . . . . ?
C10 C9 Fe C16 47.6(7) . . . . ?
C10 C9 Fe C17 -163.0(8) . . . . ?
C10 C9 Fe C18 165.6(4) . . . . ?
C13 C9 Fe C10 119.3(5) . . . . ?
C13 C9 Fe C11 81.6(4) . . . . ?
C13 C9 Fe C12 38.0(4) . . . . ?
C13 C9 Fe C14 -115.8(4) . . . . ?
C13 C9 Fe C15 -158.3(4) . . . . ?
C13 C9 Fe C16 166.9(6) . . . . ?
C13 C9 Fe C17 -43.7(10) . . . . ?
C13 C9 Fe C18 -75.1(4) . . . . ?
C15 C16 Fe C9 49.1(8) . . . . ?
C15 C16 Fe C10 82.8(5) . . . . ?
C15 C16 Fe C11 125.5(4) . . . . ?
C15 C16 Fe C12 166.5(4) . . . . ?
C15 C16 Fe C13 -160.5(8) . . . . ?
C15 C16 Fe C14 -37.6(4) . . . . ?
C15 C16 Fe C17 -117.6(6) . . . . ?
C15 C16 Fe C18 -80.8(5) . . . . ?
C17 C16 Fe C9 166.7(5) . . . . ?
C17 C16 Fe C10 -159.6(4) . . . . ?
C17 C16 Fe C11 -116.9(5) . . . . ?
C17 C16 Fe C12 -75.9(5) . . . . ?
C17 C16 Fe C13 -42.9(11) . . . . ?
C17 C16 Fe C14 80.0(5) . . . . ?
C17 C16 Fe C15 117.6(6) . . . . ?
C17 C16 Fe C18 36.8(4) . . . . ?
C15 C14 Fe C9 -115.5(4) . . . . ?
C15 C14 Fe C10 -73.8(5) . . . . ?
C15 C14 Fe C11 -38.5(11) . . . . ?
C15 C14 Fe C12 165.0(6) . . . . ?
C15 C14 Fe C13 -159.3(4) . . . . ?
C15 C14 Fe C16 37.9(5) . . . . ?
C15 C14 Fe C17 82.3(5) . . . . ?
C15 C14 Fe C18 119.3(6) . . . . ?
C18 C14 Fe C9 125.2(4) . . . . ?
C18 C14 Fe C10 166.8(4) . . . . ?
C18 C14 Fe C11 -157.8(8) . . . . ?
C18 C14 Fe C12 45.7(8) . . . . ?
C18 C14 Fe C13 81.3(5) . . . . ?
C18 C14 Fe C15 -119.3(6) . . . . ?
C18 C14 Fe C16 -81.4(5) . . . . ?
C18 C14 Fe C17 -37.0(4) . . . . ?
C10 C11 Fe C9 37.6(4) . . . . ?
C10 C11 Fe C12 119.7(5) . . . . ?
C10 C11 Fe C13 82.2(4) . . . . ?
C10 C11 Fe C14 -45.4(11) . . . . ?
C10 C11 Fe C15 -75.2(5) . . . . ?
C10 C11 Fe C16 -116.1(4) . . . . ?
C10 C11 Fe C17 -158.7(4) . . . . ?
C10 C11 Fe C18 169.3(6) . . . . ?
C12 C11 Fe C9 -82.1(4) . . . . ?
C12 C11 Fe C10 -119.7(5) . . . . ?
C12 C11 Fe C13 -37.5(4) . . . . ?
C12 C11 Fe C14 -165.1(9) . . . . ?
C12 C11 Fe C15 165.1(4) . . . . ?
C12 C11 Fe C16 124.2(4) . . . . ?
C12 C11 Fe C17 81.6(4) . . . . ?
C12 C11 Fe C18 49.6(8) . . . . ?
C14 C15 Fe C9 82.9(5) . . . . ?
C14 C15 Fe C10 125.7(4) . . . . ?
C14 C15 Fe C11 167.3(4) . . . . ?
C14 C15 Fe C12 -158.7(8) . . . . ?
C14 C15 Fe C13 46.9(8) . . . . ?
C14 C15 Fe C16 -118.9(6) . . . . ?
C14 C15 Fe C17 -80.2(5) . . . . ?
C14 C15 Fe C18 -37.2(4) . . . . ?
C16 C15 Fe C9 -158.2(4) . . . . ?
C16 C15 Fe C10 -115.4(5) . . . . ?
C16 C15 Fe C11 -73.7(5) . . . . ?
C16 C15 Fe C12 -39.8(11) . . . . ?
C16 C15 Fe C13 165.8(6) . . . . ?
C16 C15 Fe C14 118.9(6) . . . . ?
C16 C15 Fe C17 38.7(5) . . . . ?
C16 C15 Fe C18 81.7(5) . . . . ?
C11 C12 Fe C9 81.4(4) . . . . ?
C11 C12 Fe C10 37.6(4) . . . . ?
C11 C12 Fe C13 119.9(5) . . . . ?
C11 C12 Fe C14 169.9(6) . . . . ?
C11 C12 Fe C15 -44.1(10) . . . . ?
C11 C12 Fe C16 -74.8(5) . . . . ?
C11 C12 Fe C17 -116.5(4) . . . . ?
C11 C12 Fe C18 -157.9(4) . . . . ?
C13 C12 Fe C9 -38.5(4) . . . . ?
C13 C12 Fe C10 -82.3(4) . . . . ?
C13 C12 Fe C11 -119.9(5) . . . . ?
C13 C12 Fe C14 50.0(8) . . . . ?
C13 C12 Fe C15 -164.0(8) . . . . ?
C13 C12 Fe C16 165.3(4) . . . . ?
C13 C12 Fe C17 123.5(4) . . . . ?
C13 C12 Fe C18 82.2(4) . . . . ?
C14 C18 Fe C9 -74.5(5) . . . . ?
C14 C18 Fe C10 -39.9(11) . . . . ?
C14 C18 Fe C11 165.4(6) . . . . ?
C14 C18 Fe C12 -159.6(4) . . . . ?
C14 C18 Fe C13 -116.7(4) . . . . ?
C14 C18 Fe C15 37.6(4) . . . . ?
C14 C18 Fe C16 81.6(5) . . . . ?
C14 C18 Fe C17 119.6(6) . . . . ?
C17 C18 Fe C9 166.0(4) . . . . ?
C17 C18 Fe C10 -159.5(8) . . . . ?
C17 C18 Fe C11 45.8(8) . . . . ?
C17 C18 Fe C12 80.8(5) . . . . ?
C17 C18 Fe C13 123.7(4) . . . . ?
C17 C18 Fe C14 -119.6(6) . . . . ?
C17 C18 Fe C15 -82.0(5) . . . . ?
C17 C18 Fe C16 -37.9(5) . . . . ?
